data_7013748
loop_
_publ_author_name
'Mehdoui, Thouraya'
'Berthet, Jean-Claude'
'Thu\'ery, Pierre'
'Ephritikhine, Michel'

_publ_section_title
;
 Lanthanide(III)/actinide(III) differentiation in coordination of azine
 molecules to tris(cyclopentadienyl) complexes of cerium and uranium.
;
_journal_issue 4
_journal_name_full 'Dalton transactions (Cambridge, England : 2003)'
_journal_page_first 579
_journal_page_last 590
_journal_paper_doi 10.1039/b313992a
_journal_year 2004
_chemical_formula_sum 'C32 H44 N U'
_chemical_formula_weight 680.71
_space_group_IT_number 2
_symmetry_cell_setting triclinic
_symmetry_space_group_name_Hall '-P 1'
_symmetry_space_group_name_H-M 'P -1'
_atom_sites_solution_hydrogens geom
_atom_sites_solution_primary direct
_atom_sites_solution_secondary difmap
_audit_creation_method SHELXL-97
_cell_angle_alpha 98.333(4)
_cell_angle_beta 110.235(4)
_cell_angle_gamma 96.726(3)
_cell_formula_units_Z 2
_cell_length_a 10.6759(9)
_cell_length_b 10.8331(9)
_cell_length_c 13.6419(8)
_cell_measurement_reflns_used 9649
_cell_measurement_temperature 100(2)
_cell_measurement_theta_max 25.68
_cell_measurement_theta_min 3.06
_cell_volume 1440.8(2)
_computing_cell_refinement 'DENZO-SMN (Otwinowski & Minor, 1997)'
_computing_data_collection 'Kappa-CCD software (Nonius B.V., 1998)'
_computing_data_reduction 'DENZO-SMN (Otwinowski & Minor, 1997)'
_computing_molecular_graphics 'SHELXTL (Sheldrick, 1999)'
_computing_publication_material 'SHELXTL (Sheldrick, 1999)'
_computing_structure_refinement 'SHELXL-97 (Sheldrick, 1997)'
_computing_structure_solution 'SHELXS-97 (Sheldrick, 1990)'
_diffrn_ambient_temperature 100(2)
_diffrn_measured_fraction_theta_full 0.902
_diffrn_measured_fraction_theta_max 0.902
_diffrn_measurement_device_type 'Nonius Kappa-CCD'
_diffrn_measurement_method '\f scans'
_diffrn_radiation_monochromator graphite
_diffrn_radiation_source 'fine-focus sealed tube'
_diffrn_radiation_type MoK\a
_diffrn_radiation_wavelength 0.71073
_diffrn_reflns_av_R_equivalents 0.0716
_diffrn_reflns_av_sigmaI/netI 0.1123
_diffrn_reflns_limit_h_max 12
_diffrn_reflns_limit_h_min -13
_diffrn_reflns_limit_k_max 13
_diffrn_reflns_limit_k_min -13
_diffrn_reflns_limit_l_max 15
_diffrn_reflns_limit_l_min -15
_diffrn_reflns_number 9649
_diffrn_reflns_theta_full 25.68
_diffrn_reflns_theta_max 25.68
_diffrn_reflns_theta_min 3.06
_diffrn_standards_decay_% 0
_diffrn_standards_interval_time 0
_exptl_absorpt_coefficient_mu 5.652
_exptl_absorpt_correction_T_max 0.815
_exptl_absorpt_correction_T_min 0.441
_exptl_absorpt_correction_type refdelf
_exptl_absorpt_process_details 'program DELABS from PLATON (Spek, 2000)'
_exptl_crystal_colour 'translucent dark brown'
_exptl_crystal_density_diffrn 1.569
_exptl_crystal_density_meas ?
_exptl_crystal_description irregular
_exptl_crystal_F_000 670
_exptl_crystal_size_max 0.15
_exptl_crystal_size_mid 0.15
_exptl_crystal_size_min 0.08
_refine_diff_density_max 0.685
_refine_diff_density_min -0.696
_refine_diff_density_rms 0.139
_refine_ls_extinction_method none
_refine_ls_goodness_of_fit_ref 0.876
_refine_ls_hydrogen_treatment constr
_refine_ls_matrix_type full
_refine_ls_number_parameters 316
_refine_ls_number_reflns 4936
_refine_ls_number_restraints 0
_refine_ls_restrained_S_all 0.876
_refine_ls_R_factor_all 0.0681
_refine_ls_R_factor_gt 0.0425
_refine_ls_shift/su_max 0.000
_refine_ls_shift/su_mean 0.000
_refine_ls_structure_factor_coef Fsqd
_refine_ls_weighting_details 'calc w=1/[\s^2^(Fo^2^)]'
_refine_ls_weighting_scheme calc
_refine_ls_wR_factor_gt 0.0756
_refine_ls_wR_factor_ref 0.0845
_reflns_number_gt 3811
_reflns_number_total 4936
_reflns_threshold_expression >2sigma(I)
_cod_data_source_file b313992a.txt
_cod_data_source_block (U,Bu^t^,pyridine)
_cod_original_cell_volume 1440.76(19)
_cod_database_code 7013748

loop_
_symmetry_equiv_pos_as_xyz
'x, y, z'
'-x, -y, -z'

loop_
_atom_site_label
_atom_site_type_symbol
_atom_site_fract_x
_atom_site_fract_y
_atom_site_fract_z
_atom_site_U_iso_or_equiv
_atom_site_adp_type
_atom_site_occupancy
_atom_site_symmetry_multiplicity
_atom_site_calc_flag
_atom_site_refinement_flags
_atom_site_disorder_assembly
_atom_site_disorder_group
U U 0.49864(3) 0.72188(3) 0.27703(2) 0.02721(10) Uani 1 1 d . . .
N N 0.6229(6) 0.5220(6) 0.2889(5) 0.0317(15) Uani 1 1 d . . .
C1 C 0.7779(8) 0.8533(7) 0.3592(6) 0.0344(18) Uani 1 1 d . . .
C2 C 0.6997(8) 0.9396(7) 0.3157(6) 0.0343(19) Uani 1 1 d . . .
H2 H 0.6998 0.9722 0.2563 0.041 Uiso 1 1 calc R . .
C3 C 0.6187(8) 0.9704(7) 0.3771(6) 0.038(2) Uani 1 1 d . . .
H3 H 0.5550 1.0237 0.3638 0.046 Uiso 1 1 calc R . .
C4 C 0.6535(8) 0.9052(7) 0.4603(6) 0.0352(19) Uani 1 1 d . . .
H4 H 0.6191 0.9103 0.5145 0.042 Uiso 1 1 calc R . .
C5 C 0.7494(8) 0.8297(7) 0.4500(6) 0.0367(19) Uani 1 1 d . . .
H5 H 0.7868 0.7750 0.4941 0.044 Uiso 1 1 calc R . .
C6 C 0.8947(8) 0.8154(7) 0.3286(6) 0.0365(19) Uani 1 1 d . . .
C7 C 0.9691(9) 0.7277(10) 0.3990(8) 0.062(3) Uani 1 1 d . . .
H7A H 0.9905 0.7640 0.4726 0.093 Uiso 1 1 calc R . .
H7B H 1.0514 0.7182 0.3872 0.093 Uiso 1 1 calc R . .
H7C H 0.9118 0.6461 0.3810 0.093 Uiso 1 1 calc R . .
C8 C 0.9966(9) 0.9360(9) 0.3463(8) 0.059(3) Uani 1 1 d . . .
H8A H 0.9558 0.9878 0.2969 0.088 Uiso 1 1 calc R . .
H8B H 1.0757 0.9135 0.3351 0.088 Uiso 1 1 calc R . .
H8C H 1.0222 0.9824 0.4179 0.088 Uiso 1 1 calc R . .
C9 C 0.8475(8) 0.7486(8) 0.2111(6) 0.042(2) Uani 1 1 d . . .
H9A H 0.7876 0.6700 0.1994 0.063 Uiso 1 1 calc R . .
H9B H 0.9249 0.7321 0.1943 0.063 Uiso 1 1 calc R . .
H9C H 0.8004 0.8022 0.1662 0.063 Uiso 1 1 calc R . .
C10 C 0.3618(8) 0.8171(7) 0.0888(6) 0.0327(18) Uani 1 1 d . . .
C11 C 0.4889(8) 0.7996(7) 0.0814(6) 0.0362(19) Uani 1 1 d . . .
H11 H 0.5580 0.8629 0.0849 0.043 Uiso 1 1 calc R . .
C12 C 0.4900(8) 0.6667(7) 0.0677(5) 0.0315(18) Uani 1 1 d . . .
H12 H 0.5615 0.6284 0.0625 0.038 Uiso 1 1 calc R . .
C13 C 0.3647(8) 0.6031(7) 0.0635(6) 0.0304(18) Uani 1 1 d . . .
H13 H 0.3378 0.5159 0.0532 0.036 Uiso 1 1 calc R . .
C14 C 0.2880(9) 0.6968(7) 0.0780(6) 0.0361(19) Uani 1 1 d . . .
H14 H 0.2015 0.6811 0.0800 0.043 Uiso 1 1 calc R . .
C15 C 0.3076(9) 0.9427(7) 0.0898(6) 0.0379(19) Uani 1 1 d . . .
C16 C 0.2223(9) 0.9502(8) 0.1619(7) 0.050(2) Uani 1 1 d . . .
H16A H 0.2792 0.9496 0.2338 0.076 Uiso 1 1 calc R . .
H16B H 0.1494 0.8786 0.1363 0.076 Uiso 1 1 calc R . .
H16C H 0.1857 1.0270 0.1600 0.076 Uiso 1 1 calc R . .
C17 C 0.2073(10) 0.9385(8) -0.0264(7) 0.052(2) Uani 1 1 d . . .
H17A H 0.1575 1.0068 -0.0263 0.079 Uiso 1 1 calc R . .
H17B H 0.1452 0.8591 -0.0523 0.079 Uiso 1 1 calc R . .
H17C H 0.2578 0.9472 -0.0720 0.079 Uiso 1 1 calc R . .
C18 C 0.4192(9) 1.0571(7) 0.1255(7) 0.039(2) Uani 1 1 d . . .
H18A H 0.4821 1.0564 0.1955 0.059 Uiso 1 1 calc R . .
H18B H 0.3809 1.1328 0.1273 0.059 Uiso 1 1 calc R . .
H18C H 0.4659 1.0549 0.0766 0.059 Uiso 1 1 calc R . .
C19 C 0.2738(8) 0.5502(7) 0.2962(5) 0.0295(17) Uani 1 1 d . . .
C20 C 0.2454(8) 0.6747(7) 0.3024(6) 0.0301(17) Uani 1 1 d . . .
H20 H 0.1741 0.7003 0.2526 0.036 Uiso 1 1 calc R . .
C21 C 0.3407(7) 0.7532(7) 0.3947(6) 0.0297(17) Uani 1 1 d . . .
H21 H 0.3436 0.8392 0.4169 0.036 Uiso 1 1 calc R . .
C22 C 0.4322(8) 0.6792(7) 0.4485(6) 0.0355(19) Uani 1 1 d . . .
H22 H 0.5062 0.7076 0.5123 0.043 Uiso 1 1 calc R . .
C23 C 0.3911(7) 0.5543(7) 0.3879(6) 0.0287(17) Uani 1 1 d . . .
H23 H 0.4337 0.4860 0.4051 0.034 Uiso 1 1 calc R . .
C24 C 0.1818(8) 0.4273(7) 0.2265(6) 0.0341(18) Uani 1 1 d . . .
C25 C 0.1049(10) 0.3711(8) 0.2922(7) 0.051(2) Uani 1 1 d . . .
H25A H 0.1688 0.3517 0.3548 0.077 Uiso 1 1 calc R . .
H25B H 0.0428 0.2951 0.2497 0.077 Uiso 1 1 calc R . .
H25C H 0.0555 0.4319 0.3129 0.077 Uiso 1 1 calc R . .
C26 C 0.2634(9) 0.3314(7) 0.1980(6) 0.040(2) Uani 1 1 d . . .
H26A H 0.3203 0.3689 0.1650 0.060 Uiso 1 1 calc R . .
H26B H 0.2026 0.2580 0.1496 0.060 Uiso 1 1 calc R . .
H26C H 0.3188 0.3069 0.2616 0.060 Uiso 1 1 calc R . .
C27 C 0.0784(8) 0.4487(7) 0.1258(6) 0.040(2) Uani 1 1 d . . .
H27A H 0.0253 0.5075 0.1435 0.061 Uiso 1 1 calc R . .
H27B H 0.0201 0.3696 0.0863 0.061 Uiso 1 1 calc R . .
H27C H 0.1240 0.4826 0.0834 0.061 Uiso 1 1 calc R . .
C28 C 0.6855(8) 0.4951(7) 0.3856(6) 0.0348(19) Uani 1 1 d . . .
H28 H 0.6865 0.5494 0.4454 0.042 Uiso 1 1 calc R . .
C29 C 0.7477(8) 0.3917(7) 0.4005(6) 0.0373(19) Uani 1 1 d . . .
H29 H 0.7867 0.3752 0.4685 0.045 Uiso 1 1 calc R . .
C30 C 0.7516(8) 0.3127(8) 0.3130(7) 0.042(2) Uani 1 1 d . . .
H30 H 0.7954 0.2434 0.3209 0.050 Uiso 1 1 calc R . .
C31 C 0.6876(8) 0.3401(7) 0.2118(7) 0.040(2) Uani 1 1 d . . .
H31 H 0.6876 0.2888 0.1509 0.048 Uiso 1 1 calc R . .
C32 C 0.6257(8) 0.4430(7) 0.2046(6) 0.0336(18) Uani 1 1 d . . .
H32 H 0.5826 0.4595 0.1372 0.040 Uiso 1 1 calc R . .

loop_
_atom_site_aniso_label
_atom_site_aniso_U_11
_atom_site_aniso_U_22
_atom_site_aniso_U_33
_atom_site_aniso_U_23
_atom_site_aniso_U_13
_atom_site_aniso_U_12
U 0.02769(17) 0.02699(15) 0.02725(16) 0.00544(10) 0.01057(11) 0.00468(11)
N 0.030(4) 0.032(4) 0.040(4) 0.013(3) 0.019(3) 0.005(3)
C1 0.036(5) 0.031(4) 0.031(4) 0.002(3) 0.010(4) -0.006(4)
C2 0.045(5) 0.034(4) 0.021(4) 0.004(3) 0.013(4) -0.002(4)
C3 0.033(5) 0.032(5) 0.043(5) 0.004(4) 0.010(4) 0.002(4)
C4 0.038(5) 0.035(4) 0.026(4) -0.004(3) 0.012(4) -0.005(4)
C5 0.032(5) 0.031(4) 0.039(5) 0.005(3) 0.009(4) -0.007(4)
C6 0.031(5) 0.044(5) 0.029(4) 0.003(3) 0.007(4) 0.005(4)
C7 0.035(6) 0.095(8) 0.070(7) 0.033(6) 0.028(5) 0.023(5)
C8 0.046(6) 0.066(6) 0.059(6) -0.004(5) 0.027(5) -0.018(5)
C9 0.024(5) 0.050(5) 0.055(6) 0.007(4) 0.019(4) 0.006(4)
C10 0.049(5) 0.028(4) 0.024(4) 0.009(3) 0.016(4) 0.008(4)
C11 0.045(5) 0.040(5) 0.030(4) 0.012(3) 0.020(4) 0.005(4)
C12 0.045(5) 0.028(4) 0.026(4) 0.003(3) 0.019(4) 0.006(4)
C13 0.034(5) 0.025(4) 0.031(4) 0.006(3) 0.013(4) 0.001(4)
C14 0.048(6) 0.033(4) 0.029(4) 0.010(3) 0.014(4) 0.011(4)
C15 0.044(5) 0.034(5) 0.046(5) 0.018(4) 0.023(4) 0.016(4)
C16 0.051(6) 0.048(5) 0.069(6) 0.022(5) 0.034(5) 0.020(5)
C17 0.068(7) 0.034(5) 0.063(6) 0.021(4) 0.028(5) 0.010(5)
C18 0.047(6) 0.027(4) 0.055(5) 0.007(4) 0.030(5) 0.011(4)
C19 0.035(5) 0.032(4) 0.024(4) 0.008(3) 0.011(3) 0.009(4)
C20 0.028(4) 0.032(4) 0.040(5) 0.015(3) 0.018(4) 0.011(3)
C21 0.025(4) 0.028(4) 0.036(4) 0.008(3) 0.011(4) 0.005(3)
C22 0.038(5) 0.036(5) 0.035(4) 0.017(4) 0.014(4) 0.005(4)
C23 0.020(4) 0.031(4) 0.038(4) 0.017(3) 0.010(3) 0.004(3)
C24 0.032(5) 0.029(4) 0.034(4) 0.004(3) 0.006(4) -0.003(4)
C25 0.061(7) 0.041(5) 0.046(5) 0.008(4) 0.019(5) -0.009(5)
C26 0.051(6) 0.027(4) 0.032(4) -0.001(3) 0.008(4) 0.000(4)
C27 0.035(5) 0.037(5) 0.041(5) 0.011(4) 0.003(4) 0.007(4)
C28 0.041(5) 0.037(5) 0.032(4) 0.004(3) 0.021(4) 0.009(4)
C29 0.033(5) 0.044(5) 0.041(5) 0.022(4) 0.014(4) 0.010(4)
C30 0.040(5) 0.040(5) 0.050(5) 0.018(4) 0.015(4) 0.018(4)
C31 0.046(6) 0.029(4) 0.050(5) 0.005(4) 0.027(4) 0.003(4)
C32 0.036(5) 0.029(4) 0.037(5) 0.002(3) 0.015(4) 0.007(4)

loop_
_atom_type_symbol
_atom_type_description
_atom_type_scat_dispersion_real
_atom_type_scat_dispersion_imag
_atom_type_scat_source
C C 0.0033 0.0016 'International Tables Vol C Tables 4.2.6.8 and 6.1.1.4'
H H 0.0000 0.0000 'International Tables Vol C Tables 4.2.6.8 and 6.1.1.4'
N N 0.0061 0.0033 'International Tables Vol C Tables 4.2.6.8 and 6.1.1.4'
U U -9.6767 9.6646 'International Tables Vol C Tables 4.2.6.8 and 6.1.1.4'

loop_
_geom_angle_atom_site_label_1
_geom_angle_atom_site_label_2
_geom_angle_atom_site_label_3
_geom_angle
_geom_angle_site_symmetry_1
_geom_angle_site_symmetry_3
_geom_angle_publ_flag
N U C21 117.47(19) . . ?
N U C22 89.7(2) . . ?
C21 U C22 29.9(2) . . ?
N U C3 126.0(2) . . ?
C21 U C3 83.8(2) . . ?
C22 U C3 91.4(2) . . ?
N U C13 83.9(2) . . ?
C21 U C13 116.3(2) . . ?
C22 U C13 127.8(2) . . ?
C3 U C13 133.0(2) . . ?
N U C12 80.6(2) . . ?
C21 U C12 143.1(2) . . ?
C22 U C12 155.5(2) . . ?
C3 U C12 112.5(2) . . ?
C13 U C12 29.2(2) . . ?
N U C4 106.3(2) . . ?
C21 U C4 73.4(2) . . ?
C22 U C4 68.8(2) . . ?
C3 U C4 28.9(2) . . ?
C13 U C4 161.4(2) . . ?
C12 U C4 135.5(2) . . ?
N U C14 112.2(2) . . ?
C21 U C14 95.7(2) . . ?
C22 U C14 118.6(2) . . ?
C3 U C14 114.2(2) . . ?
C13 U C14 29.1(2) . . ?
C12 U C14 47.6(2) . . ?
C4 U C14 140.6(2) . . ?
N U C20 112.68(18) . . ?
C21 U C20 29.0(2) . . ?
C22 U C20 47.9(2) . . ?
C3 U C20 107.4(2) . . ?
C13 U C20 87.7(2) . . ?
C12 U C20 115.9(2) . . ?
C4 U C20 102.1(2) . . ?
C14 U C20 71.0(2) . . ?
N U C2 107.2(2) . . ?
C21 U C2 113.2(2) . . ?
C22 U C2 116.0(2) . . ?
C3 U C2 29.5(2) . . ?
C13 U C2 115.4(2) . . ?
C12 U C2 88.4(2) . . ?
C4 U C2 47.2(2) . . ?
C14 U C2 110.7(2) . . ?
C20 U C2 135.7(2) . . ?
N U C5 79.6(2) . . ?
C21 U C5 95.2(2) . . ?
C22 U C5 79.0(2) . . ?
C3 U C5 47.9(2) . . ?
C13 U C5 148.4(2) . . ?
C12 U C5 120.6(2) . . ?
C4 U C5 28.9(2) . . ?
C14 U C5 157.6(2) . . ?
C20 U C5 123.5(2) . . ?
C2 U C5 46.9(2) . . ?
N U C11 106.45(19) . . ?
C21 U C11 131.7(2) . . ?
C22 U C11 161.5(2) . . ?
C3 U C11 86.4(2) . . ?
C13 U C11 47.9(2) . . ?
C12 U C11 29.0(2) . . ?
C4 U C11 113.6(2) . . ?
C14 U C11 47.1(2) . . ?
C20 U C11 115.6(2) . . ?
C2 U C11 68.4(2) . . ?
C5 U C11 112.2(2) . . ?
C32 N C28 116.6(6) . . ?
C2 C1 C5 107.9(7) . . ?
C2 C1 C6 124.5(6) . . ?
C5 C1 C6 126.4(7) . . ?
C1 C2 C3 109.0(6) . . ?
C4 C3 C2 106.7(7) . . ?
C3 C4 C5 109.5(7) . . ?
C4 C5 C1 107.0(7) . . ?
C1 C6 C7 111.4(6) . . ?
C1 C6 C9 112.5(6) . . ?
C7 C6 C9 108.5(7) . . ?
C1 C6 C8 108.1(6) . . ?
C7 C6 C8 107.9(7) . . ?
C9 C6 C8 108.2(6) . . ?
C14 C10 C11 107.4(6) . . ?
C14 C10 C15 126.3(7) . . ?
C11 C10 C15 125.7(7) . . ?
C12 C11 C10 107.1(7) . . ?
C13 C12 C11 108.7(7) . . ?
C14 C13 C12 107.0(7) . . ?
C10 C14 C13 109.7(7) . . ?
C18 C15 C10 112.5(7) . . ?
C18 C15 C16 110.5(7) . . ?
C10 C15 C16 109.8(6) . . ?
C18 C15 C17 110.3(6) . . ?
C10 C15 C17 107.0(6) . . ?
C16 C15 C17 106.6(7) . . ?
C20 C19 C23 106.2(6) . . ?
C20 C19 C24 128.4(7) . . ?
C23 C19 C24 123.5(6) . . ?
C21 C20 C19 109.6(7) . . ?
C20 C21 C22 107.9(7) . . ?
C23 C22 C21 107.6(7) . . ?
C22 C23 C19 108.8(7) . . ?
C27 C24 C19 112.4(6) . . ?
C27 C24 C26 109.3(6) . . ?
C19 C24 C26 111.5(6) . . ?
C27 C24 C25 108.1(7) . . ?
C19 C24 C25 107.0(6) . . ?
C26 C24 C25 108.5(7) . . ?
N C28 C29 123.5(7) . . ?
C28 C29 C30 119.0(7) . . ?
C29 C30 C31 118.1(7) . . ?
C32 C31 C30 118.7(7) . . ?
N C32 C31 124.1(8) . . ?

loop_
_geom_bond_atom_site_label_1
_geom_bond_atom_site_label_2
_geom_bond_distance
_geom_bond_site_symmetry_2
_geom_bond_publ_flag
U N 2.665(6) . ?
U C21 2.717(7) . ?
U C22 2.752(7) . ?
U C3 2.769(7) . ?
U C13 2.790(7) . ?
U C12 2.798(7) . ?
U C4 2.804(7) . ?
U C14 2.815(8) . ?
U C20 2.840(7) . ?
U C2 2.849(7) . ?
U C5 2.864(8) . ?
U C11 2.884(7) . ?
U C10 2.885(7) . ?
U C1 2.899(7) . ?
U C23 2.900(7) . ?
U C19 2.970(7) . ?
N C32 1.341(9) . ?
N C28 1.349(9) . ?
C1 C2 1.388(11) . ?
C1 C5 1.424(10) . ?
C1 C6 1.525(11) . ?
C2 C3 1.430(10) . ?
C3 C4 1.390(11) . ?
C4 C5 1.414(11) . ?
C6 C7 1.539(11) . ?
C6 C9 1.538(10) . ?
C6 C8 1.531(11) . ?
C10 C14 1.402(10) . ?
C10 C11 1.427(11) . ?
C10 C15 1.539(10) . ?
C11 C12 1.427(10) . ?
C12 C13 1.409(10) . ?
C13 C14 1.410(10) . ?
C15 C18 1.507(11) . ?
C15 C16 1.554(11) . ?
C15 C17 1.567(12) . ?
C19 C20 1.414(10) . ?
C19 C23 1.422(10) . ?
C19 C24 1.524(10) . ?
C20 C21 1.394(10) . ?
C21 C22 1.412(10) . ?
C22 C23 1.411(10) . ?
C24 C27 1.504(10) . ?
C24 C26 1.522(11) . ?
C24 C25 1.548(10) . ?
C28 C29 1.372(10) . ?
C29 C30 1.380(11) . ?
C30 C31 1.406(11) . ?
C31 C32 1.359(10) . ?
